data_7705207
loop_
_publ_author_name
'Siewert, Jan-Erik'
'Schumann, Andr\'e'
'Fischer, Malte'
'Schmidt, Christoph'
'Taeufer, Tobias'
'Hering-Junghans, Christian'

_publ_section_title
;
 Terphenyl(bisamino)phosphines: electron-rich ligands for gold-catalysis.
;
_journal_issue 35
_journal_name_full 'Dalton transactions (Cambridge, England : 2003)'
_journal_page_first 12354
_journal_page_last 12364
_journal_paper_doi 10.1039/d0dt02435j
_journal_volume 49
_journal_year 2020
_chemical_formula_moiety 'C33 H45 Au F3 N2 O3 P S'
_chemical_formula_sum 'C33 H45 Au F3 N2 O3 P S'
_chemical_formula_weight 834.70
_space_group_crystal_system monoclinic
_space_group_IT_number 15
_space_group_name_Hall '-C 2yc'
_space_group_name_H-M_alt 'C 1 2/c 1'
_atom_sites_solution_hydrogens geom
_audit_creation_method SHELXL-2014/7
_audit_update_record
;
2020-07-07 deposited with the CCDC.	2020-08-18 downloaded from the CCDC.
;
_cell_angle_alpha 90
_cell_angle_beta 113.2050(10)
_cell_angle_gamma 90
_cell_formula_units_Z 8
_cell_length_a 36.4006(15)
_cell_length_b 12.4031(5)
_cell_length_c 16.3034(6)
_cell_measurement_reflns_used 9943
_cell_measurement_temperature 150(2)
_cell_measurement_theta_max 30.60
_cell_measurement_theta_min 2.44
_cell_volume 6765.2(5)
_computing_cell_refinement 'SAINT (Bruker, 2013)'
_computing_data_collection 'APEX2 (Bruker, 2014)'
_computing_data_reduction SAINT
_computing_molecular_graphics 'ORTEP-3v2.01 (Farrugia, 1997)'
_computing_publication_material 'SHELXL-2014/7 (Sheldrick, 2014)'
_computing_structure_refinement 'SHELXL-2014/7 (Sheldrick, 2014)'
_computing_structure_solution 'SHELXT-2014 (Sheldrick, 2014)'
_diffrn_ambient_temperature 150(2)
_diffrn_detector_area_resol_mean 8.333
_diffrn_measured_fraction_theta_full 0.999
_diffrn_measured_fraction_theta_max 1.000
_diffrn_measurement_device_type 'Bruker APEX-II CCD'
_diffrn_measurement_method '\f and \w scans'
_diffrn_radiation_type MoK\a
_diffrn_radiation_wavelength 0.71073
_diffrn_reflns_av_R_equivalents 0.0232
_diffrn_reflns_av_unetI/netI 0.0142
_diffrn_reflns_Laue_measured_fraction_full 0.999
_diffrn_reflns_Laue_measured_fraction_max 1.000
_diffrn_reflns_limit_h_max 51
_diffrn_reflns_limit_h_min -51
_diffrn_reflns_limit_k_max 17
_diffrn_reflns_limit_k_min -17
_diffrn_reflns_limit_l_max 22
_diffrn_reflns_limit_l_min -22
_diffrn_reflns_number 72729
_diffrn_reflns_point_group_measured_fraction_full 0.999
_diffrn_reflns_point_group_measured_fraction_max 1.000
_diffrn_reflns_theta_full 25.242
_diffrn_reflns_theta_max 30.000
_diffrn_reflns_theta_min 1.751
_diffrn_source 'fine-focus sealed tube'
_exptl_absorpt_coefficient_mu 4.510
_exptl_absorpt_correction_T_max 0.51
_exptl_absorpt_correction_T_min 0.35
_exptl_absorpt_correction_type multi-scan
_exptl_absorpt_process_details 'SADABS (Bruker, 2014)'
_exptl_crystal_colour colorless
_exptl_crystal_density_diffrn 1.639
_exptl_crystal_description block
_exptl_crystal_F_000 3344
_exptl_crystal_size_max 0.419
_exptl_crystal_size_mid 0.230
_exptl_crystal_size_min 0.174
_refine_diff_density_max 1.062
_refine_diff_density_min -0.446
_refine_diff_density_rms 0.069
_refine_ls_extinction_method none
_refine_ls_goodness_of_fit_ref 1.043
_refine_ls_hydrogen_treatment constr
_refine_ls_matrix_type full
_refine_ls_number_parameters 438
_refine_ls_number_reflns 9877
_refine_ls_number_restraints 0
_refine_ls_restrained_S_all 1.043
_refine_ls_R_factor_all 0.0188
_refine_ls_R_factor_gt 0.0159
_refine_ls_shift/su_max 0.007
_refine_ls_shift/su_mean 0.000
_refine_ls_structure_factor_coef Fsqd
_refine_ls_weighting_details 'w=1/[\s^2^(Fo^2^)+(0.0188P)^2^+7.1019P] where P=(Fo^2^+2Fc^2^)/3'
_refine_ls_weighting_scheme calc
_refine_ls_wR_factor_gt 0.0382
_refine_ls_wR_factor_ref 0.0391
_reflns_Friedel_coverage 0.000
_reflns_number_gt 9016
_reflns_number_total 9877
_reflns_threshold_expression 'I > 2\s(I)'
_cod_data_source_file d0dt02435j2.cif
_cod_data_source_block ax1665_TerP_NEt2_2_Au_OTf_cmp3b
_cod_depositor_comments 'Adding full bibliography for 7705201--7705209.cif.'
_cod_original_sg_symbol_H-M 'C 2/c'
_cod_database_code 7705207
_shelx_shelxl_version_number 2014/7
_shelx_space_group_comment
;
The symmetry employed for this shelxl refinement is uniquely defined
by the following loop, which should always be used as a source of
symmetry information in preference to the above space-group names.
They are only intended as comments.
;
_shelx_estimated_absorpt_t_min 0.254
_shelx_estimated_absorpt_t_max 0.507

loop_
_space_group_symop_operation_xyz
'x, y, z'
'-x, y, -z+1/2'
'x+1/2, y+1/2, z'
'-x+1/2, y+1/2, -z+1/2'
'-x, -y, -z'
'x, -y, z-1/2'
'-x+1/2, -y+1/2, -z'
'x+1/2, -y+1/2, z-1/2'

loop_
_atom_site_label
_atom_site_type_symbol
_atom_site_fract_x
_atom_site_fract_y
_atom_site_fract_z
_atom_site_U_iso_or_equiv
_atom_site_adp_type
_atom_site_occupancy
_atom_site_site_symmetry_order
_atom_site_calc_flag
_atom_site_refinement_flags_posn
_atom_site_refinement_flags_adp
_atom_site_refinement_flags_occupancy
_atom_site_disorder_assembly
_atom_site_disorder_group
Au1 Au 0.38898(2) 0.95759(2) 0.55807(2) 0.01753(2) Uani 1 1 d . . . . .
S1 S 0.41376(2) 0.71471(3) 0.54132(3) 0.02797(9) Uani 1 1 d . . . . .
P1 P 0.37407(2) 1.13042(3) 0.52781(2) 0.01468(7) Uani 1 1 d . . . . .
N1 N 0.41513(4) 1.19024(10) 0.53066(8) 0.0177(2) Uani 1 1 d . . . . .
N2 N 0.35967(4) 1.18706(10) 0.60240(8) 0.0184(2) Uani 1 1 d . . . . .
O1 O 0.40740(4) 0.79932(9) 0.59841(8) 0.0266(2) Uani 1 1 d . . . . .
O2 O 0.39592(5) 0.73759(13) 0.44820(10) 0.0471(4) Uani 1 1 d . . . . .
O3 O 0.40849(6) 0.60977(11) 0.56940(12) 0.0544(4) Uani 1 1 d . . . . .
C1 C 0.32862(4) 1.15075(11) 0.42361(9) 0.0153(3) Uani 1 1 d . . . . .
C2 C 0.29584(4) 1.08156(12) 0.41221(10) 0.0185(3) Uani 1 1 d . . . . .
C3 C 0.25870(5) 1.10138(14) 0.34388(11) 0.0257(3) Uani 1 1 d . . . . .
H3 H 0.2373 1.0566 0.3376 0.031 Uiso 1 1 calc R U . . .
C4 C 0.25309(5) 1.18626(15) 0.28534(12) 0.0281(3) Uani 1 1 d . . . . .
H4 H 0.2279 1.2009 0.2420 0.034 Uiso 1 1 calc R U . . .
C5 C 0.28535(5) 1.24879(13) 0.29204(11) 0.0239(3) Uani 1 1 d . . . . .
H5 H 0.2818 1.3038 0.2508 0.029 Uiso 1 1 calc R U . . .
C6 C 0.32340(4) 1.23234(12) 0.35890(10) 0.0182(3) Uani 1 1 d . . . . .
C7 C 0.29848(4) 0.97754(12) 0.46138(10) 0.0178(3) Uani 1 1 d . . . . .
C8 C 0.30912(4) 0.88474(13) 0.42592(10) 0.0195(3) Uani 1 1 d . . . . .
C9 C 0.31032(5) 0.78556(13) 0.46658(10) 0.0209(3) Uani 1 1 d . . . . .
H9 H 0.3170 0.7243 0.4425 0.025 Uiso 1 1 calc R U . . .
C10 C 0.30182(5) 0.77537(13) 0.54216(10) 0.0220(3) Uani 1 1 d . . . . .
C11 C 0.28935(5) 0.86665(13) 0.57329(10) 0.0218(3) Uani 1 1 d . . . . .
H11 H 0.2826 0.8606 0.6224 0.026 Uiso 1 1 calc R U . . .
C12 C 0.28670(4) 0.96721(12) 0.53300(10) 0.0197(3) Uani 1 1 d . . . . .
C13 C 0.31930(5) 0.89123(14) 0.34498(11) 0.0257(3) Uani 1 1 d . . . . .
H13A H 0.3288 0.8224 0.3348 0.039 Uiso 1 1 calc R U . . .
H13B H 0.3397 0.9445 0.3547 0.039 Uiso 1 1 calc R U . . .
H13C H 0.2959 0.9110 0.2939 0.039 Uiso 1 1 calc R U . . .
C14 C 0.26932(5) 1.05996(14) 0.56514(13) 0.0287(4) Uani 1 1 d . . . . .
H14A H 0.2419 1.0447 0.5541 0.043 Uiso 1 1 calc R U . . .
H14B H 0.2707 1.1243 0.5338 0.043 Uiso 1 1 calc R U . . .
H14C H 0.2842 1.0700 0.6280 0.043 Uiso 1 1 calc R U . . .
C15 C 0.30619(6) 0.66816(14) 0.58835(12) 0.0292(4) Uani 1 1 d . . . . .
H15A H 0.3098 0.6125 0.5512 0.044 Uiso 1 1 calc R U . . .
H15B H 0.2826 0.6535 0.5991 0.044 Uiso 1 1 calc R U . . .
H15C H 0.3290 0.6701 0.6441 0.044 Uiso 1 1 calc R U . . .
C16 C 0.35576(4) 1.30097(12) 0.35092(9) 0.0178(3) Uani 1 1 d . . . . .
C17 C 0.38238(5) 1.25442(12) 0.31764(10) 0.0192(3) Uani 1 1 d . . . . .
C18 C 0.41072(5) 1.31879(14) 0.30432(11) 0.0237(3) Uani 1 1 d . . . . .
H18 H 0.4283 1.2876 0.2826 0.028 Uiso 1 1 calc R U . . .
C19 C 0.41350(5) 1.42867(14) 0.32267(11) 0.0250(3) Uani 1 1 d . . . . .
C20 C 0.38615(5) 1.47394(13) 0.35202(11) 0.0243(3) Uani 1 1 d . . . . .
H20 H 0.3873 1.5476 0.3633 0.029 Uiso 1 1 calc R U . . .
C21 C 0.35694(5) 1.41253(12) 0.36521(10) 0.0207(3) Uani 1 1 d . . . . .
C22 C 0.37927(5) 1.13735(13) 0.29068(11) 0.0253(3) Uani 1 1 d . . . . .
H22A H 0.3540 1.1248 0.2422 0.038 Uiso 1 1 calc R U . . .
H22B H 0.3813 1.0930 0.3406 0.038 Uiso 1 1 calc R U . . .
H22C H 0.4005 1.1198 0.2721 0.038 Uiso 1 1 calc R U . . .
C23 C 0.44577(6) 1.49562(17) 0.31158(15) 0.0380(4) Uani 1 1 d . . . . .
H23A H 0.4390 1.5706 0.3102 0.057 Uiso 1 1 calc R U . . .
H23B H 0.4481 1.4764 0.2568 0.057 Uiso 1 1 calc R U . . .
H23C H 0.4708 1.4825 0.3607 0.057 Uiso 1 1 calc R U . . .
C24 C 0.32832(6) 1.46985(13) 0.39687(13) 0.0285(4) Uani 1 1 d . . . . .
H24A H 0.3429 1.5012 0.4544 0.043 Uiso 1 1 calc R U . . .
H24B H 0.3092 1.4192 0.4011 0.043 Uiso 1 1 calc R U . . .
H24C H 0.3146 1.5256 0.3552 0.043 Uiso 1 1 calc R U . . .
C25 C 0.44586(5) 1.12841(15) 0.51265(12) 0.0261(3) Uani 1 1 d . . . . .
H25A H 0.4565 1.1735 0.4786 0.031 Uiso 1 1 calc R U . . .
H25B H 0.4332 1.0667 0.4759 0.031 Uiso 1 1 calc R U . . .
C26 C 0.48035(6) 1.08871(18) 0.59564(15) 0.0416(5) Uani 1 1 d . . . . .
H26A H 0.4940 1.1493 0.6312 0.062 Uiso 1 1 calc R U . . .
H26B H 0.4986 1.0482 0.5784 0.062 Uiso 1 1 calc R U . . .
H26C H 0.4702 1.0435 0.6297 0.062 Uiso 1 1 calc R U . . .
C27 C 0.42209(5) 1.30679(13) 0.54192(11) 0.0236(3) Uani 1 1 d . . . . .
H27A H 0.3982 1.3407 0.5425 0.028 Uiso 1 1 calc R U . . .
H27B H 0.4262 1.3343 0.4905 0.028 Uiso 1 1 calc R U . . .
C28 C 0.45728(6) 1.34047(16) 0.62546(13) 0.0345(4) Uani 1 1 d . . . . .
H28A H 0.4549 1.3081 0.6767 0.052 Uiso 1 1 calc R U . . .
H28B H 0.4575 1.4175 0.6311 0.052 Uiso 1 1 calc R U . . .
H28C H 0.4817 1.3172 0.6215 0.052 Uiso 1 1 calc R U . . .
C29 C 0.33480(5) 1.28451(13) 0.58615(11) 0.0237(3) Uani 1 1 d . . . . .
H29A H 0.3095 1.2654 0.5890 0.028 Uiso 1 1 calc R U . . .
H29B H 0.3292 1.3100 0.5262 0.028 Uiso 1 1 calc R U . . .
C30 C 0.35333(6) 1.37606(15) 0.65114(13) 0.0349(4) Uani 1 1 d . . . . .
H30A H 0.3595 1.3515 0.7110 0.052 Uiso 1 1 calc R U . . .
H30B H 0.3348 1.4350 0.6379 0.052 Uiso 1 1 calc R U . . .
H30C H 0.3774 1.3996 0.6457 0.052 Uiso 1 1 calc R U . . .
C31 C 0.36981(5) 1.13540(14) 0.69019(10) 0.0238(3) Uani 1 1 d . . . . .
H31A H 0.3647 1.0587 0.6810 0.029 Uiso 1 1 calc R U . . .
H31B H 0.3521 1.1636 0.7165 0.029 Uiso 1 1 calc R U . . .
C32 C 0.41255(6) 1.15110(18) 0.75608(12) 0.0368(4) Uani 1 1 d . . . . .
H32A H 0.4304 1.1183 0.7331 0.055 Uiso 1 1 calc R U . . .
H32B H 0.4161 1.1182 0.8120 0.055 Uiso 1 1 calc R U . . .
H32C H 0.4183 1.2268 0.7649 0.055 Uiso 1 1 calc R U . . .
C33A C 0.4662(5) 0.7180(15) 0.5744(12) 0.045(2) Uani 0.60(3) 1 d . . P A 1
F1A F 0.4860(3) 0.6957(11) 0.6616(7) 0.070(2) Uani 0.60(3) 1 d . . P A 1
F2A F 0.4777(4) 0.6472(15) 0.5261(9) 0.073(3) Uani 0.60(3) 1 d . . P A 1
F3A F 0.4788(3) 0.8144(12) 0.5607(11) 0.091(3) Uani 0.60(3) 1 d . . P A 1
C33B C 0.4677(8) 0.7418(18) 0.5606(18) 0.045(2) Uani 0.40(3) 1 d . . P A 2
F1B F 0.4889(4) 0.733(2) 0.6432(14) 0.085(5) Uani 0.40(3) 1 d . . P A 2
F2B F 0.4800(6) 0.6683(17) 0.5206(15) 0.067(3) Uani 0.40(3) 1 d . . P A 2
F3B F 0.4704(6) 0.8382(11) 0.5321(15) 0.075(3) Uani 0.40(3) 1 d . . P A 2

loop_
_atom_site_aniso_label
_atom_site_aniso_U_11
_atom_site_aniso_U_22
_atom_site_aniso_U_33
_atom_site_aniso_U_23
_atom_site_aniso_U_13
_atom_site_aniso_U_12
Au1 0.01742(3) 0.01475(3) 0.02010(3) 0.00102(2) 0.00705(2) 0.00120(2)
S1 0.0309(2) 0.01955(18) 0.0351(2) 0.00155(16) 0.01481(18) 0.00577(16)
P1 0.01566(15) 0.01337(15) 0.01573(16) 0.00014(13) 0.00695(13) -0.00061(13)
N1 0.0140(5) 0.0170(6) 0.0213(6) 0.0001(5) 0.0061(5) -0.0021(4)
N2 0.0219(6) 0.0179(6) 0.0164(6) 0.0010(5) 0.0085(5) 0.0036(5)
O1 0.0317(6) 0.0187(5) 0.0304(6) 0.0032(5) 0.0133(5) 0.0061(5)
O2 0.0543(9) 0.0499(9) 0.0344(8) -0.0005(7) 0.0147(7) 0.0218(7)
O3 0.0839(13) 0.0195(7) 0.0719(11) 0.0010(7) 0.0435(10) 0.0003(7)
C1 0.0146(6) 0.0159(6) 0.0152(6) -0.0002(5) 0.0056(5) 0.0015(5)
C2 0.0180(6) 0.0187(7) 0.0193(7) 0.0005(5) 0.0079(5) -0.0005(5)
C3 0.0160(7) 0.0283(8) 0.0291(8) 0.0018(7) 0.0049(6) -0.0031(6)
C4 0.0170(7) 0.0326(9) 0.0275(8) 0.0057(7) 0.0011(6) 0.0016(6)
C5 0.0234(7) 0.0239(7) 0.0216(7) 0.0061(6) 0.0060(6) 0.0024(6)
C6 0.0202(7) 0.0178(7) 0.0170(6) 0.0013(5) 0.0078(5) 0.0024(5)
C7 0.0139(6) 0.0200(7) 0.0179(6) 0.0001(5) 0.0047(5) -0.0039(5)
C8 0.0185(6) 0.0213(7) 0.0189(7) -0.0021(6) 0.0077(5) -0.0047(6)
C9 0.0212(7) 0.0187(7) 0.0222(7) -0.0024(6) 0.0078(6) -0.0034(6)
C10 0.0204(7) 0.0222(7) 0.0205(7) 0.0020(6) 0.0051(6) -0.0058(6)
C11 0.0199(7) 0.0268(8) 0.0191(7) 0.0016(6) 0.0082(6) -0.0044(6)
C12 0.0167(6) 0.0219(7) 0.0207(7) -0.0022(6) 0.0077(5) -0.0037(5)
C13 0.0336(8) 0.0252(8) 0.0218(7) -0.0038(6) 0.0147(7) -0.0056(7)
C14 0.0291(8) 0.0288(9) 0.0362(9) -0.0040(7) 0.0216(8) -0.0029(7)
C15 0.0349(9) 0.0245(8) 0.0252(8) 0.0050(7) 0.0086(7) -0.0039(7)
C16 0.0195(6) 0.0181(7) 0.0160(6) 0.0027(5) 0.0072(5) 0.0004(5)
C17 0.0211(7) 0.0199(7) 0.0161(6) 0.0013(5) 0.0066(5) 0.0013(6)
C18 0.0235(7) 0.0284(8) 0.0220(7) 0.0038(6) 0.0118(6) 0.0016(6)
C19 0.0249(8) 0.0252(8) 0.0250(8) 0.0075(6) 0.0098(6) -0.0030(6)
C20 0.0287(8) 0.0179(7) 0.0259(8) 0.0039(6) 0.0105(7) -0.0013(6)
C21 0.0237(7) 0.0178(7) 0.0210(7) 0.0034(6) 0.0093(6) 0.0040(6)
C22 0.0277(8) 0.0232(8) 0.0258(8) -0.0046(6) 0.0115(6) 0.0004(6)
C23 0.0340(10) 0.0314(9) 0.0532(12) 0.0145(9) 0.0219(9) -0.0047(8)
C24 0.0346(9) 0.0199(8) 0.0369(9) 0.0014(7) 0.0204(8) 0.0050(7)
C25 0.0181(7) 0.0291(8) 0.0342(9) -0.0003(7) 0.0137(6) 0.0002(6)
C26 0.0206(8) 0.0407(11) 0.0538(13) 0.0005(10) 0.0040(8) 0.0070(8)
C27 0.0238(7) 0.0203(7) 0.0260(8) -0.0001(6) 0.0088(6) -0.0056(6)
C28 0.0334(9) 0.0324(9) 0.0320(9) -0.0067(8) 0.0069(8) -0.0110(8)
C29 0.0261(7) 0.0206(7) 0.0248(7) -0.0001(6) 0.0104(6) 0.0054(6)
C30 0.0466(11) 0.0238(8) 0.0360(10) -0.0088(7) 0.0181(8) 0.0014(8)
C31 0.0301(8) 0.0258(8) 0.0178(7) 0.0028(6) 0.0121(6) 0.0011(6)
C32 0.0380(10) 0.0448(11) 0.0210(8) 0.0037(8) 0.0045(7) 0.0013(8)
C33A 0.0370(17) 0.044(6) 0.062(5) 0.002(4) 0.030(3) 0.006(4)
F1A 0.042(2) 0.108(5) 0.051(3) 0.003(3) 0.0068(18) 0.031(3)
F2A 0.061(5) 0.095(8) 0.069(3) 0.001(4) 0.031(3) 0.044(4)
F3A 0.058(4) 0.065(4) 0.175(8) 0.016(5) 0.074(5) -0.006(3)
C33B 0.0370(17) 0.044(6) 0.062(5) 0.002(4) 0.030(3) 0.006(4)
F1B 0.032(3) 0.140(13) 0.066(7) -0.011(7) 0.001(4) 0.022(5)
F2B 0.058(5) 0.056(4) 0.113(9) -0.013(4) 0.060(6) 0.013(4)
F3B 0.069(6) 0.040(4) 0.152(9) -0.003(4) 0.080(7) -0.006(3)

loop_
_atom_type_symbol
_atom_type_description
_atom_type_scat_dispersion_real
_atom_type_scat_dispersion_imag
_atom_type_scat_source
C C 0.0033 0.0016 'International Tables Vol C Tables 4.2.6.8 and 6.1.1.4'
H H 0.0000 0.0000 'International Tables Vol C Tables 4.2.6.8 and 6.1.1.4'
N N 0.0061 0.0033 'International Tables Vol C Tables 4.2.6.8 and 6.1.1.4'
O O 0.0106 0.0060 'International Tables Vol C Tables 4.2.6.8 and 6.1.1.4'
F F 0.0171 0.0103 'International Tables Vol C Tables 4.2.6.8 and 6.1.1.4'
P P 0.1023 0.0942 'International Tables Vol C Tables 4.2.6.8 and 6.1.1.4'
S S 0.1246 0.1234 'International Tables Vol C Tables 4.2.6.8 and 6.1.1.4'
Au Au -2.0133 8.8022 'International Tables Vol C Tables 4.2.6.8 and 6.1.1.4'

loop_
_geom_angle_atom_site_label_1
_geom_angle_atom_site_label_2
_geom_angle_atom_site_label_3
_geom_angle
_geom_angle_site_symmetry_1
_geom_angle_site_symmetry_3
_geom_angle_publ_flag
O1 Au1 P1 174.42(4) . . ?
O3 S1 O2 117.65(11) . . ?
O3 S1 O1 111.91(9) . . ?
O2 S1 O1 114.23(8) . . ?
O3 S1 C33A 101.0(6) . . ?
O2 S1 C33A 107.7(6) . . ?
O1 S1 C33A 102.1(6) . . ?
O3 S1 C33B 111.9(7) . . ?
O2 S1 C33B 98.5(8) . . ?
O1 S1 C33B 100.3(8) . . ?
N1 P1 N2 109.44(7) . . ?
N1 P1 C1 115.66(6) . . ?
N2 P1 C1 100.83(6) . . ?
N1 P1 Au1 106.75(5) . . ?
N2 P1 Au1 111.50(5) . . ?
C1 P1 Au1 112.65(5) . . ?
C27 N1 C25 115.42(13) . . ?
C27 N1 P1 123.76(11) . . ?
C25 N1 P1 120.55(11) . . ?
C29 N2 C31 115.62(12) . . ?
C29 N2 P1 124.48(10) . . ?
C31 N2 P1 119.79(10) . . ?
S1 O1 Au1 125.23(7) . . ?
C6 C1 C2 118.27(13) . . ?
C6 C1 P1 125.79(11) . . ?
C2 C1 P1 115.82(10) . . ?
C3 C2 C1 119.86(14) . . ?
C3 C2 C7 114.60(13) . . ?
C1 C2 C7 125.09(13) . . ?
C4 C3 C2 121.31(15) . . ?
C4 C3 H3 119.3 . . ?
C2 C3 H3 119.3 . . ?
C5 C4 C3 119.08(15) . . ?
C5 C4 H4 120.5 . . ?
C3 C4 H4 120.5 . . ?
C4 C5 C6 122.12(15) . . ?
C4 C5 H5 118.9 . . ?
C6 C5 H5 118.9 . . ?
C5 C6 C1 118.96(14) . . ?
C5 C6 C16 114.83(13) . . ?
C1 C6 C16 126.11(13) . . ?
C12 C7 C8 119.44(14) . . ?
C12 C7 C2 123.21(14) . . ?
C8 C7 C2 116.94(13) . . ?
C9 C8 C7 119.30(14) . . ?
C9 C8 C13 119.51(14) . . ?
C7 C8 C13 121.19(14) . . ?
C10 C9 C8 121.83(15) . . ?
C10 C9 H9 119.1 . . ?
C8 C9 H9 119.1 . . ?
C11 C10 C9 117.98(14) . . ?
C11 C10 C15 121.53(15) . . ?
C9 C10 C15 120.49(15) . . ?
C10 C11 C12 121.94(14) . . ?
C10 C11 H11 119.0 . . ?
C12 C11 H11 119.0 . . ?
C11 C12 C7 119.18(14) . . ?
C11 C12 C14 118.72(14) . . ?
C7 C12 C14 122.02(14) . . ?
C8 C13 H13A 109.5 . . ?
C8 C13 H13B 109.5 . . ?
H13A C13 H13B 109.5 . . ?
C8 C13 H13C 109.5 . . ?
H13A C13 H13C 109.5 . . ?
H13B C13 H13C 109.5 . . ?
C12 C14 H14A 109.5 . . ?
C12 C14 H14B 109.5 . . ?
H14A C14 H14B 109.5 . . ?
C12 C14 H14C 109.5 . . ?
H14A C14 H14C 109.5 . . ?
H14B C14 H14C 109.5 . . ?
C10 C15 H15A 109.5 . . ?
C10 C15 H15B 109.5 . . ?
H15A C15 H15B 109.5 . . ?
C10 C15 H15C 109.5 . . ?
H15A C15 H15C 109.5 . . ?
H15B C15 H15C 109.5 . . ?
C21 C16 C17 119.25(14) . . ?
C21 C16 C6 121.31(14) . . ?
C17 C16 C6 118.96(13) . . ?
C18 C17 C16 119.43(14) . . ?
C18 C17 C22 118.91(14) . . ?
C16 C17 C22 121.55(14) . . ?
C17 C18 C19 121.75(15) . . ?
C17 C18 H18 119.1 . . ?
C19 C18 H18 119.1 . . ?
C20 C19 C18 118.10(15) . . ?
C20 C19 C23 121.32(17) . . ?
C18 C19 C23 120.58(17) . . ?
C19 C20 C21 121.97(15) . . ?
C19 C20 H20 119.0 . . ?
C21 C20 H20 119.0 . . ?
C20 C21 C16 119.34(15) . . ?
C20 C21 C24 117.84(14) . . ?
C16 C21 C24 122.80(14) . . ?
C17 C22 H22A 109.5 . . ?
C17 C22 H22B 109.5 . . ?
H22A C22 H22B 109.5 . . ?
C17 C22 H22C 109.5 . . ?
H22A C22 H22C 109.5 . . ?
H22B C22 H22C 109.5 . . ?
C19 C23 H23A 109.5 . . ?
C19 C23 H23B 109.5 . . ?
H23A C23 H23B 109.5 . . ?
C19 C23 H23C 109.5 . . ?
H23A C23 H23C 109.5 . . ?
H23B C23 H23C 109.5 . . ?
C21 C24 H24A 109.5 . . ?
C21 C24 H24B 109.5 . . ?
H24A C24 H24B 109.5 . . ?
C21 C24 H24C 109.5 . . ?
H24A C24 H24C 109.5 . . ?
H24B C24 H24C 109.5 . . ?
N1 C25 C26 114.55(15) . . ?
N1 C25 H25A 108.6 . . ?
C26 C25 H25A 108.6 . . ?
N1 C25 H25B 108.6 . . ?
C26 C25 H25B 108.6 . . ?
H25A C25 H25B 107.6 . . ?
C25 C26 H26A 109.5 . . ?
C25 C26 H26B 109.5 . . ?
H26A C26 H26B 109.5 . . ?
C25 C26 H26C 109.5 . . ?
H26A C26 H26C 109.5 . . ?
H26B C26 H26C 109.5 . . ?
N1 C27 C28 115.31(14) . . ?
N1 C27 H27A 108.4 . . ?
C28 C27 H27A 108.4 . . ?
N1 C27 H27B 108.4 . . ?
C28 C27 H27B 108.4 . . ?
H27A C27 H27B 107.5 . . ?
C27 C28 H28A 109.5 . . ?
C27 C28 H28B 109.5 . . ?
H28A C28 H28B 109.5 . . ?
C27 C28 H28C 109.5 . . ?
H28A C28 H28C 109.5 . . ?
H28B C28 H28C 109.5 . . ?
N2 C29 C30 114.61(14) . . ?
N2 C29 H29A 108.6 . . ?
C30 C29 H29A 108.6 . . ?
N2 C29 H29B 108.6 . . ?
C30 C29 H29B 108.6 . . ?
H29A C29 H29B 107.6 . . ?
C29 C30 H30A 109.5 . . ?
C29 C30 H30B 109.5 . . ?
H30A C30 H30B 109.5 . . ?
C29 C30 H30C 109.5 . . ?
H30A C30 H30C 109.5 . . ?
H30B C30 H30C 109.5 . . ?
N2 C31 C32 115.21(14) . . ?
N2 C31 H31A 108.5 . . ?
C32 C31 H31A 108.5 . . ?
N2 C31 H31B 108.5 . . ?
C32 C31 H31B 108.5 . . ?
H31A C31 H31B 107.5 . . ?
C31 C32 H32A 109.5 . . ?
C31 C32 H32B 109.5 . . ?
H32A C32 H32B 109.5 . . ?
C31 C32 H32C 109.5 . . ?
H32A C32 H32C 109.5 . . ?
H32B C32 H32C 109.5 . . ?
F3A C33A F1A 106.6(14) . . ?
F3A C33A F2A 106.4(11) . . ?
F1A C33A F2A 108.9(13) . . ?
F3A C33A S1 111.7(10) . . ?
F1A C33A S1 112.3(10) . . ?
F2A C33A S1 110.6(12) . . ?
F1B C33B F2B 107(2) . . ?
F1B C33B F3B 111(2) . . ?
F2B C33B F3B 112.2(19) . . ?
F1B C33B S1 108.5(13) . . ?
F2B C33B S1 109.5(19) . . ?
F3B C33B S1 108.8(16) . . ?

loop_
_geom_bond_atom_site_label_1
_geom_bond_atom_site_label_2
_geom_bond_distance
_geom_bond_site_symmetry_2
_geom_bond_publ_flag
Au1 O1 2.0948(11) . ?
Au1 P1 2.2187(4) . ?
S1 O3 1.4176(15) . ?
S1 O2 1.4248(15) . ?
S1 O1 1.4802(12) . ?
S1 C33A 1.769(17) . ?
S1 C33B 1.89(2) . ?
P1 N1 1.6528(13) . ?
P1 N2 1.6580(13) . ?
P1 C1 1.8632(14) . ?
N1 C27 1.467(2) . ?
N1 C25 1.478(2) . ?
N2 C29 1.4704(19) . ?
N2 C31 1.4762(19) . ?
C1 C6 1.420(2) . ?
C1 C2 1.421(2) . ?
C2 C3 1.394(2) . ?
C2 C7 1.502(2) . ?
C3 C4 1.381(2) . ?
C3 H3 0.9300 . ?
C4 C5 1.375(2) . ?
C4 H4 0.9300 . ?
C5 C6 1.400(2) . ?
C5 H5 0.9300 . ?
C6 C16 1.500(2) . ?
C7 C12 1.399(2) . ?
C7 C8 1.409(2) . ?
C8 C9 1.390(2) . ?
C8 C13 1.507(2) . ?
C9 C10 1.389(2) . ?
C9 H9 0.9300 . ?
C10 C11 1.388(2) . ?
C10 C15 1.505(2) . ?
C11 C12 1.395(2) . ?
C11 H11 0.9300 . ?
C12 C14 1.503(2) . ?
C13 H13A 0.9600 . ?
C13 H13B 0.9600 . ?
C13 H13C 0.9600 . ?
C14 H14A 0.9600 . ?
C14 H14B 0.9600 . ?
C14 H14C 0.9600 . ?
C15 H15A 0.9600 . ?
C15 H15B 0.9600 . ?
C15 H15C 0.9600 . ?
C16 C21 1.401(2) . ?
C16 C17 1.407(2) . ?
C17 C18 1.387(2) . ?
C17 C22 1.508(2) . ?
C18 C19 1.390(2) . ?
C18 H18 0.9300 . ?
C19 C20 1.383(2) . ?
C19 C23 1.506(2) . ?
C20 C21 1.392(2) . ?
C20 H20 0.9300 . ?
C21 C24 1.510(2) . ?
C22 H22A 0.9600 . ?
C22 H22B 0.9600 . ?
C22 H22C 0.9600 . ?
C23 H23A 0.9600 . ?
C23 H23B 0.9600 . ?
C23 H23C 0.9600 . ?
C24 H24A 0.9600 . ?
C24 H24B 0.9600 . ?
C24 H24C 0.9600 . ?
C25 C26 1.520(3) . ?
C25 H25A 0.9700 . ?
C25 H25B 0.9700 . ?
C26 H26A 0.9600 . ?
C26 H26B 0.9600 . ?
C26 H26C 0.9600 . ?
C27 C28 1.515(2) . ?
C27 H27A 0.9700 . ?
C27 H27B 0.9700 . ?
C28 H28A 0.9600 . ?
C28 H28B 0.9600 . ?
C28 H28C 0.9600 . ?
C29 C30 1.518(2) . ?
C29 H29A 0.9700 . ?
C29 H29B 0.9700 . ?
C30 H30A 0.9600 . ?
C30 H30B 0.9600 . ?
C30 H30C 0.9600 . ?
C31 C32 1.515(2) . ?
C31 H31A 0.9700 . ?
C31 H31B 0.9700 . ?
C32 H32A 0.9600 . ?
C32 H32B 0.9600 . ?
C32 H32C 0.9600 . ?
C33A F3A 1.329(12) . ?
C33A F1A 1.345(18) . ?
C33A F2A 1.35(2) . ?
C33B F1B 1.27(3) . ?
C33B F2B 1.30(3) . ?
C33B F3B 1.299(17) . ?

loop_
_geom_torsion_atom_site_label_1
_geom_torsion_atom_site_label_2
_geom_torsion_atom_site_label_3
_geom_torsion_atom_site_label_4
_geom_torsion
_geom_torsion_site_symmetry_1
_geom_torsion_site_symmetry_2
_geom_torsion_site_symmetry_3
_geom_torsion_site_symmetry_4
_geom_torsion_publ_flag
N2 P1 N1 C27 -39.45(14) . . . . ?
C1 P1 N1 C27 73.54(14) . . . . ?
Au1 P1 N1 C27 -160.26(11) . . . . ?
N2 P1 N1 C25 146.74(12) . . . . ?
C1 P1 N1 C25 -100.27(12) . . . . ?
Au1 P1 N1 C25 25.93(13) . . . . ?
N1 P1 N2 C29 85.09(13) . . . . ?
C1 P1 N2 C29 -37.26(14) . . . . ?
Au1 P1 N2 C29 -157.04(11) . . . . ?
N1 P1 N2 C31 -98.75(12) . . . . ?
C1 P1 N2 C31 138.90(12) . . . . ?
Au1 P1 N2 C31 19.12(13) . . . . ?
O3 S1 O1 Au1 -153.68(11) . . . . ?
O2 S1 O1 Au1 -16.82(13) . . . . ?
C33A S1 O1 Au1 99.1(6) . . . . ?
C33B S1 O1 Au1 87.5(7) . . . . ?
N1 P1 C1 C6 -17.42(15) . . . . ?
N2 P1 C1 C6 100.47(13) . . . . ?
Au1 P1 C1 C6 -140.57(11) . . . . ?
N1 P1 C1 C2 166.64(11) . . . . ?
N2 P1 C1 C2 -75.47(12) . . . . ?
Au1 P1 C1 C2 43.49(12) . . . . ?
C6 C1 C2 C3 -6.2(2) . . . . ?
P1 C1 C2 C3 170.08(12) . . . . ?
C6 C1 C2 C7 165.73(14) . . . . ?
P1 C1 C2 C7 -18.0(2) . . . . ?
C1 C2 C3 C4 1.2(3) . . . . ?
C7 C2 C3 C4 -171.50(16) . . . . ?
C2 C3 C4 C5 3.4(3) . . . . ?
C3 C4 C5 C6 -3.0(3) . . . . ?
C4 C5 C6 C1 -2.1(2) . . . . ?
C4 C5 C6 C16 174.48(16) . . . . ?
C2 C1 C6 C5 6.5(2) . . . . ?
P1 C1 C6 C5 -169.30(12) . . . . ?
C2 C1 C6 C16 -169.56(14) . . . . ?
P1 C1 C6 C16 14.6(2) . . . . ?
C3 C2 C7 C12 -85.14(19) . . . . ?
C1 C2 C7 C12 102.57(18) . . . . ?
C3 C2 C7 C8 87.47(17) . . . . ?
C1 C2 C7 C8 -84.82(19) . . . . ?
C12 C7 C8 C9 -4.3(2) . . . . ?
C2 C7 C8 C9 -177.24(13) . . . . ?
C12 C7 C8 C13 175.84(14) . . . . ?
C2 C7 C8 C13 2.9(2) . . . . ?
C7 C8 C9 C10 -0.9(2) . . . . ?
C13 C8 C9 C10 178.98(15) . . . . ?
C8 C9 C10 C11 4.2(2) . . . . ?
C8 C9 C10 C15 -175.68(15) . . . . ?
C9 C10 C11 C12 -2.4(2) . . . . ?
C15 C10 C11 C12 177.46(15) . . . . ?
C10 C11 C12 C7 -2.7(2) . . . . ?
C10 C11 C12 C14 174.34(15) . . . . ?
C8 C7 C12 C11 6.0(2) . . . . ?
C2 C7 C12 C11 178.47(14) . . . . ?
C8 C7 C12 C14 -170.86(14) . . . . ?
C2 C7 C12 C14 1.6(2) . . . . ?
C5 C6 C16 C21 69.10(19) . . . . ?
C1 C6 C16 C21 -114.65(17) . . . . ?
C5 C6 C16 C17 -102.86(17) . . . . ?
C1 C6 C16 C17 73.4(2) . . . . ?
C21 C16 C17 C18 3.6(2) . . . . ?
C6 C16 C17 C18 175.69(14) . . . . ?
C21 C16 C17 C22 -172.64(14) . . . . ?
C6 C16 C17 C22 -0.5(2) . . . . ?
C16 C17 C18 C19 -0.3(2) . . . . ?
C22 C17 C18 C19 176.04(15) . . . . ?
C17 C18 C19 C20 -2.2(2) . . . . ?
C17 C18 C19 C23 177.18(16) . . . . ?
C18 C19 C20 C21 1.4(3) . . . . ?
C23 C19 C20 C21 -177.99(17) . . . . ?
C19 C20 C21 C16 1.9(2) . . . . ?
C19 C20 C21 C24 -179.63(16) . . . . ?
C17 C16 C21 C20 -4.3(2) . . . . ?
C6 C16 C21 C20 -176.28(14) . . . . ?
C17 C16 C21 C24 177.24(15) . . . . ?
C6 C16 C21 C24 5.3(2) . . . . ?
C27 N1 C25 C26 89.17(18) . . . . ?
P1 N1 C25 C26 -96.52(16) . . . . ?
C25 N1 C27 C28 -68.46(19) . . . . ?
P1 N1 C27 C28 117.44(15) . . . . ?
C31 N2 C29 C30 60.42(19) . . . . ?
P1 N2 C29 C30 -123.28(15) . . . . ?
C29 N2 C31 C32 -106.04(17) . . . . ?
P1 N2 C31 C32 77.48(17) . . . . ?
O3 S1 C33A F3A -175.0(11) . . . . ?
O2 S1 C33A F3A 61.1(13) . . . . ?
O1 S1 C33A F3A -59.5(12) . . . . ?
O3 S1 C33A F1A -55.2(11) . . . . ?
O2 S1 C33A F1A -179.1(9) . . . . ?
O1 S1 C33A F1A 60.3(11) . . . . ?
O3 S1 C33A F2A 66.7(10) . . . . ?
O2 S1 C33A F2A -57.2(10) . . . . ?
O1 S1 C33A F2A -177.8(9) . . . . ?
O3 S1 C33B F1B -59.9(19) . . . . ?
O2 S1 C33B F1B 175.6(15) . . . . ?
O1 S1 C33B F1B 58.9(16) . . . . ?
O3 S1 C33B F2B 56.0(18) . . . . ?
O2 S1 C33B F2B -68.5(16) . . . . ?
O1 S1 C33B F2B 174.8(15) . . . . ?
O3 S1 C33B F3B 178.9(15) . . . . ?
O2 S1 C33B F3B 54.5(19) . . . . ?
O1 S1 C33B F3B -62.2(18) . . . . ?
